data_7006294
loop_
_publ_author_name
'Bruce, Michael I.'
'Costuas, Karine'
'Davin, Thomas'
'Halet, Jean-Fran\,cois'
'Kramarczuk, Kathy A.'
'Low, Paul J.'
'Nicholson, Brian K.'
'Perkins, Gary J.'
'Roberts, Rachel L.'
'Skelton, Brian W.'
'Smith, Mark E.'
'White, Allan H.'

_publ_section_title
;
 Syntheses, structures and redox properties of some complexes
 containing the Os(dppe)Cp* fragment, including [{Os(dppe)Cp*}2(mu-C
 triple bondCC triple bond C)].
;
_journal_issue 46
_journal_name_full 'Dalton transactions (Cambridge, England : 2003)'
_journal_page_first 5387
_journal_page_last 5399
_journal_paper_doi 10.1039/b712104k
_journal_year 2007
_chemical_formula_moiety 'C36 H39 Br1 Os1 P2'
_chemical_formula_sum 'C36 H39 Br Os P2'
_chemical_formula_weight 803.76
_space_group_IT_number 14
_symmetry_cell_setting monoclinic
_symmetry_space_group_name_Hall '-P 2yn'
_symmetry_space_group_name_H-M 'P 1 21/n 1'
_audit_creation_date 00-10-01
_audit_creation_method Xtal3.6
_cell_angle_alpha 90.00000
_cell_angle_beta 109.387(2)
_cell_angle_gamma 90.00000
_cell_formula_units_Z 4
_cell_length_a 11.1670(10)
_cell_length_b 17.764(2)
_cell_length_c 16.792(2)
_cell_measurement_reflns_used 6085
_cell_measurement_temperature 153
_cell_measurement_theta_max 26.4
_cell_measurement_theta_min 2.8
_cell_volume 3142.2(6)
_computing_cell_refinement 'Siemens SAINT (Siemens, 1995)'
_computing_data_collection 'Siemens SMART (Siemens, 1995)'
_computing_data_reduction 'xtal ADDREF SORTRF'
_computing_molecular_graphics xtal
_computing_publication_material 'xtal BONDLA CIFIO'
_computing_structure_refinement 'xtal CRYLSQ'
_computing_structure_solution xtal
_diffrn_ambient_temperature 153
_diffrn_measured_fraction_theta_full 1
_diffrn_measured_fraction_theta_max 1
_diffrn_measurement_device_type
;
Bruker SMART CCD diffractometer
;
_diffrn_measurement_method '\w scans'
_diffrn_radiation_detector 'CCD area detector'
_diffrn_radiation_monochromator graphite
_diffrn_radiation_source 'sealed tube'
_diffrn_radiation_type 'Mo K\a'
_diffrn_radiation_wavelength .71073
_diffrn_reflns_av_R_equivalents .054
_diffrn_reflns_av_sigmaI/netI .108
_diffrn_reflns_limit_h_max 17
_diffrn_reflns_limit_h_min -18
_diffrn_reflns_limit_k_max 30
_diffrn_reflns_limit_k_min -20
_diffrn_reflns_limit_l_max 28
_diffrn_reflns_limit_l_min -28
_diffrn_reflns_number 61533
_diffrn_reflns_theta_full 37.5
_diffrn_reflns_theta_max 37.5
_diffrn_reflns_theta_min 1.93
_diffrn_standards_decay_% 0
_diffrn_standards_number 0
_exptl_absorpt_coefficient_mu 5.456
_exptl_absorpt_correction_T_max .77
_exptl_absorpt_correction_T_min .59
_exptl_absorpt_correction_type multi-scan
_exptl_absorpt_process_details
;
SADABS; Sheldrick, 1996
;
_exptl_crystal_colour gold
_exptl_crystal_density_diffrn 1.699
_exptl_crystal_density_method 'not measured'
_exptl_crystal_description prism
_exptl_crystal_F_000 1584
_exptl_crystal_size_max .12
_exptl_crystal_size_mid .1
_exptl_crystal_size_min .08
_refine_diff_density_max 1.985
_refine_diff_density_min -1.062
_refine_ls_extinction_method none
_refine_ls_goodness_of_fit_all .929
_refine_ls_goodness_of_fit_ref 1.023
_refine_ls_hydrogen_treatment noref
_refine_ls_matrix_type full
_refine_ls_number_constraints 0
_refine_ls_number_parameters 361
_refine_ls_number_reflns 10876
_refine_ls_number_restraints 0
_refine_ls_R_factor_all .062
_refine_ls_R_factor_gt .03
_refine_ls_shift/su_max .018
_refine_ls_shift/su_mean .001
_refine_ls_structure_factor_coef F
_refine_ls_weighting_scheme calc
_refine_ls_wR_factor_all .027
_refine_ls_wR_factor_ref .024
_reflns_d_resolution_high .584
_reflns_d_resolution_low 10.508
_reflns_Friedel_coverage 0
_reflns_limit_h_max 18
_reflns_limit_h_min 0
_reflns_limit_k_max 30
_reflns_limit_k_min 0
_reflns_limit_l_max 26
_reflns_limit_l_min -28
_reflns_number_gt 10876
_reflns_number_total 16020
_reflns_threshold_expression 'F > 4.00 sig(F )'
_cod_data_source_file b712104k.txt
_cod_data_source_block br764
_cod_original_sg_symbol_Hall -p_2yn
_cod_original_sg_symbol_H-M P_1_21/n_1
_cod_original_formula_sum 'C36 H39 Br1 Os1 P2'
_cod_database_code 7006294

loop_
_symmetry_equiv_pos_as_xyz
+x,+y,+z
1/2-x,1/2+y,1/2-z
-x,-y,-z
1/2+x,1/2-y,1/2+z

loop_
_atom_site_label
_atom_site_fract_x
_atom_site_fract_y
_atom_site_fract_z
_atom_site_U_iso_or_equiv
_atom_site_adp_type
_atom_site_calc_flag
_atom_site_calc_attached_atom
_atom_site_occupancy
_atom_site_disorder_assembly
_atom_site_disorder_group
Os .223468(8) .675672(5) .827760(6) .01570(3) Uani ? ? 1.00000 ? ?
Br .23327(3) .535249(15) .869084(19) .03078(13) Uani ? ? 1.00000 ? ?
P1 .43958(6) .66491(4) .88178(4) .0205(3) Uani ? ? 1.00000 ? ?
C111 .5256(2) .59402(16) .84211(16) .0280(12) Uani ? ? 1.00000 ? ?
C112 .6041(3) .53976(17) .8926(2) .0365(15) Uani ? ? 1.00000 ? ?
C113 .6726(3) .49051(18) .8602(2) .0436(17) Uani ? ? 1.00000 ? ?
C114 .6625(3) .4941(2) .7771(2) .0457(17) Uani ? ? 1.00000 ? ?
C115 .5851(4) .5467(3) .7260(2) .070(2) Uani ? ? 1.00000 ? ?
C116 .5165(4) .5960(2) .7588(2) .065(2) Uani ? ? 1.00000 ? ?
C121 .5378(3) .74872(17) .88173(16) .0300(13) Uani ? ? 1.00000 ? ?
C122 .4795(3) .81608(17) .85165(18) .0372(14) Uani ? ? 1.00000 ? ?
C123 .5486(4) .8811(2) .8506(2) .060(2) Uani ? ? 1.00000 ? ?
C124 .6766(5) .8788(3) .8805(3) .072(3) Uani ? ? 1.00000 ? ?
C125 .7388(3) .8134(3) .9128(3) .070(3) Uani ? ? 1.00000 ? ?
C126 .6708(3) .7459(2) .9133(2) .0491(18) Uani ? ? 1.00000 ? ?
C1 .4843(2) .64237(16) .99527(16) .0272(12) Uani ? ? 1.00000 ? ?
C2 .4128(2) .69406(15) 1.03637(15) .0256(11) Uani ? ? 1.00000 ? ?
P2 .24897(6) .71269(4) .96229(4) .0177(3) Uani ? ? 1.00000 ? ?
C211 .1462(2) .67426(15) 1.01835(15) .0229(10) Uani ? ? 1.00000 ? ?
C212 .0506(3) .62375(15) .98047(18) .0292(12) Uani ? ? 1.00000 ? ?
C213 -.0249(3) .59533(16) 1.0253(2) .0397(16) Uani ? ? 1.00000 ? ?
C214 -.0042(3) .61707(18) 1.1073(2) .0432(17) Uani ? ? 1.00000 ? ?
C215 .0896(3) .66875(18) 1.14525(19) .0387(15) Uani ? ? 1.00000 ? ?
C216 .1649(3) .69686(16) 1.10106(17) .0322(13) Uani ? ? 1.00000 ? ?
C221 .2292(2) .81379(13) .97885(14) .0205(10) Uani ? ? 1.00000 ? ?
C222 .1141(3) .84232(15) .98031(18) .0292(12) Uani ? ? 1.00000 ? ?
C223 .0922(3) .91890(18) .9803(2) .0418(16) Uani ? ? 1.00000 ? ?
C224 .1875(3) .96900(16) .9812(2) .0406(15) Uani ? ? 1.00000 ? ?
C225 .3041(3) .94210(16) .98359(18) .0342(14) Uani ? ? 1.00000 ? ?
C226 .3245(3) .86544(15) .98181(16) .0268(12) Uani ? ? 1.00000 ? ?
C01 .1315(3) .77281(16) .74562(16) .0317(13) Uani ? ? 1.00000 ? ?
C011 .1445(4) .85670(18) .7549(2) .0510(17) Uani ? ? 1.00000 ? ?
C02 .1910(2) .72518(15) .69993(15) .0267(12) Uani ? ? 1.00000 ? ?
C021 .2821(3) .75137(19) .65757(17) .0396(16) Uani ? ? 1.00000 ? ?
C03 .1331(2) .65303(15) .69022(15) .0246(11) Uani ? ? 1.00000 ? ?
C031 .1569(3) .58710(17) .64158(17) .0361(14) Uani ? ? 1.00000 ? ?
C04 .0332(2) .65662(17) .72818(16) .0296(12) Uani ? ? 1.00000 ? ?
C041 -.0595(3) .5958(2) .7255(2) .0484(18) Uani ? ? 1.00000 ? ?
C05 .0333(2) .72959(18) .76085(16) .0324(13) Uani ? ? 1.00000 ? ?
C051 -.0642(3) .7598(2) .7970(2) .058(2) Uani ? ? 1.00000 ? ?
H112 .61145 .53690 .95162 .04500 Uiso ? ? 1.00000 ? ?
H113 .72747 .45343 .89662 .05500 Uiso ? ? 1.00000 ? ?
H114 .70969 .46019 .75376 .05700 Uiso ? ? 1.00000 ? ?
H115 .57584 .54793 .66722 .08600 Uiso ? ? 1.00000 ? ?
H116 .46316 .63327 .72208 .08000 Uiso ? ? 1.00000 ? ?
H122 .38814 .81823 .83115 .04800 Uiso ? ? 1.00000 ? ?
H123 .50439 .92766 .82830 .08100 Uiso ? ? 1.00000 ? ?
H124 .72408 .92341 .87946 .08300 Uiso ? ? 1.00000 ? ?
H125 .82920 .81479 .93454 .08900 Uiso ? ? 1.00000 ? ?
H126 .71566 .69883 .93574 .06400 Uiso ? ? 1.00000 ? ?
H1a .46211 .59101 1.00175 .03400 Uiso ? ? 1.00000 ? ?
H1b .57332 .64810 1.02170 .03400 Uiso ? ? 1.00000 ? ?
H2a .45787 .74089 1.05081 .03200 Uiso ? ? 1.00000 ? ?
H2b .40820 .67178 1.08695 .03200 Uiso ? ? 1.00000 ? ?
H212 .03394 .60925 .92232 .03600 Uiso ? ? 1.00000 ? ?
H213 -.09126 .56008 .99905 .05000 Uiso ? ? 1.00000 ? ?
H214 -.05433 .59619 1.13845 .05200 Uiso ? ? 1.00000 ? ?
H215 .10269 .68474 1.20185 .04700 Uiso ? ? 1.00000 ? ?
H216 .23037 .73229 1.12804 .04000 Uiso ? ? 1.00000 ? ?
H222 .04852 .80765 .98150 .03700 Uiso ? ? 1.00000 ? ?
H223 .01024 .93781 .97771 .05100 Uiso ? ? 1.00000 ? ?
H224 .17333 1.02229 .98060 .04900 Uiso ? ? 1.00000 ? ?
H225 .37219 .97658 .98714 .04200 Uiso ? ? 1.00000 ? ?
H226 .40598 .84718 .98242 .03200 Uiso ? ? 1.00000 ? ?
H011a .07226 .87985 .71591 .07500 Uiso ? ? 1.00000 ? ?
H011b .21830 .87145 .74020 .07500 Uiso ? ? 1.00000 ? ?
H011c .15790 .87205 .81142 .07500 Uiso ? ? 1.00000 ? ?
H021a .32737 .70905 .64456 .05900 Uiso ? ? 1.00000 ? ?
H021b .34490 .78468 .69330 .05900 Uiso ? ? 1.00000 ? ?
H021c .23995 .77695 .60642 .05900 Uiso ? ? 1.00000 ? ?
H031a .20204 .60272 .60569 .05300 Uiso ? ? 1.00000 ? ?
H031b .07761 .56529 .60781 .05300 Uiso ? ? 1.00000 ? ?
H031c .20479 .54966 .67935 .05300 Uiso ? ? 1.00000 ? ?
H041a -.13408 .60110 .67751 .06900 Uiso ? ? 1.00000 ? ?
H041b -.02298 .54702 .72218 .06900 Uiso ? ? 1.00000 ? ?
H041c -.08287 .59650 .77514 .06900 Uiso ? ? 1.00000 ? ?
H051a -.09280 .71739 .82317 .08800 Uiso ? ? 1.00000 ? ?
H051b -.02482 .79484 .84009 .08800 Uiso ? ? 1.00000 ? ?
H051c -.13394 .78238 .75485 .08800 Uiso ? ? 1.00000 ? ?

loop_
_atom_site_aniso_label
_atom_site_aniso_U_11
_atom_site_aniso_U_22
_atom_site_aniso_U_33
_atom_site_aniso_U_12
_atom_site_aniso_U_13
_atom_site_aniso_U_23
Os .01346(4) .01815(4) .01436(3) .00007(4) .00311(3) -.00176(4)
Br .03826(15) .01872(12) .04129(16) -.00142(11) .02114(13) -.00023(11)
P1 .0151(3) .0281(4) .0174(3) .0017(2) .0042(2) -.0006(2)
C111 .0187(12) .0364(16) .0273(13) .0049(11) .0055(10) -.0050(11)
C112 .0388(17) .0358(17) .0409(17) .0091(13) .0212(14) .0073(13)
C113 .0402(18) .0356(17) .060(2) .0121(14) .0238(16) .0052(15)
C114 .0314(16) .051(2) .056(2) .0097(15) .0167(15) -.0174(17)
C115 .064(3) .113(4) .0316(18) .050(3) .0128(17) -.011(2)
C116 .060(2) .101(3) .0277(16) .054(2) .0083(16) -.0020(18)
C121 .0247(14) .0471(18) .0230(12) -.0137(12) .0141(10) -.0131(12)
C122 .0504(18) .0358(17) .0318(14) -.0200(15) .0223(13) -.0098(13)
C123 .095(3) .048(2) .054(2) -.040(2) .049(2) -.0221(17)
C124 .092(4) .080(3) .069(3) -.055(3) .060(3) -.042(2)
C125 .037(2) .126(4) .060(2) -.046(2) .0319(18) -.054(3)
C126 .0259(16) .080(3) .0436(18) -.0145(16) .0152(14) -.0290(18)
C1 .0214(12) .0367(15) .0203(12) .0082(11) .0025(10) .0023(11)
C2 .0213(12) .0360(15) .0168(11) .0021(10) .0027(9) -.0006(10)
P2 .0168(3) .0202(3) .0157(3) -.0005(2) .0050(2) -.0007(2)
C211 .0248(12) .0221(11) .0249(11) .0012(11) .0126(9) .0041(11)
C212 .0318(15) .0220(13) .0389(15) -.0027(11) .0187(12) -.0047(11)
C213 .0422(18) .0238(15) .066(2) -.0065(13) .0359(17) -.0046(14)
C214 .053(2) .0307(17) .065(2) .0038(15) .0451(18) .0093(15)
C215 .0497(18) .0420(18) .0338(15) .0058(15) .0265(14) .0067(14)
C216 .0354(15) .0404(17) .0237(13) -.0039(13) .0136(12) .0035(11)
C221 .0231(11) .0219(13) .0161(10) -.0022(10) .0060(8) -.0026(9)
C222 .0269(13) .0243(14) .0376(15) -.0020(10) .0121(12) -.0061(11)
C223 .0414(18) .0318(16) .057(2) .0063(14) .0228(16) -.0076(15)
C224 .058(2) .0209(14) .0419(17) -.0001(14) .0151(15) -.0074(13)
C225 .0433(18) .0283(15) .0301(15) -.0121(13) .0109(13) -.0022(12)
C226 .0287(14) .0294(14) .0227(12) -.0049(11) .0093(11) -.0013(10)
C01 .0373(16) .0326(15) .0172(12) .0124(13) -.0016(11) .0005(10)
C011 .071(2) .0343(17) .0305(16) .0179(17) -.0063(16) .0015(13)
C02 .0266(13) .0332(15) .0166(11) .0044(11) .0021(10) .0037(10)
C021 .0471(19) .047(2) .0244(15) -.0028(15) .0113(13) .0091(13)
C03 .0178(11) .0366(15) .0175(11) .0020(10) .0033(9) -.0058(10)
C031 .0362(16) .0436(18) .0261(14) .0037(14) .0070(12) -.0124(13)
C04 .0172(12) .0485(18) .0194(11) -.0016(11) .0012(9) -.0082(11)
C041 .0295(16) .078(3) .0365(17) -.0219(17) .0095(13) -.0258(17)
C05 .0222(13) .0516(19) .0171(11) .0152(13) -.0020(10) -.0069(12)
C051 .0367(18) .097(3) .0288(16) .036(2) -.0034(13) -.0178(18)

loop_
_atom_type_symbol
_atom_type_description
_atom_type_oxidation_number
_atom_type_number_in_cell
_atom_type_scat_dispersion_real
_atom_type_scat_dispersion_imag
_atom_type_scat_source
C ? 0 144 .002 .002 'Int Tables Vol IV Tables 2.2B and 2.3.1'
H ? 0 156 0 0 'Int Tables Vol IV Tables 2.2B and 2.3.1'
Br ? 0 4 -.374 2.456 'Int Tables Vol IV Tables 2.2B and 2.3.1'
Os ? 0 4 -1.816 7.605 'Int Tables Vol IV Tables 2.2B and 2.3.1'
P ? 0 8 .09 .095 'Int Tables Vol IV Tables 2.2B and 2.3.1'

loop_
_geom_angle_atom_site_label_1
_geom_angle_atom_site_label_2
_geom_angle_atom_site_label_3
_geom_angle_site_symmetry_1
_geom_angle_site_symmetry_2
_geom_angle_site_symmetry_3
_geom_angle
_geom_angle_publ_flag
Br Os P1 . . . 82.395(17) ?
Br Os P2 . . . 91.843(19) ?
Br Os C01 . . . 151.84(7) ?
Br Os C02 . . . 128.11(7) ?
Br Os C03 . . . 93.92(7) ?
Br Os C04 . . . 89.99(8) ?
Br Os C05 . . . 119.49(8) ?
P1 Os P2 . . . 82.11(2) ?
P1 Os C01 . . . 121.18(8) ?
P1 Os C02 . . . 103.14(7) ?
P1 Os C03 . . . 116.81(7) ?
P1 Os C04 . . . 153.35(8) ?
P1 Os C05 . . . 157.90(8) ?
P2 Os C01 . . . 105.64(7) ?
P2 Os C02 . . . 139.98(7) ?
P2 Os C03 . . . 160.80(7) ?
P2 Os C04 . . . 123.81(8) ?
P2 Os C05 . . . 99.10(7) ?
C01 Os C02 . . . 37.70(11) ?
C01 Os C03 . . . 62.78(10) ?
C01 Os C04 . . . 61.99(10) ?
C01 Os C05 . . . 37.08(11) ?
C02 Os C03 . . . 37.10(10) ?
C02 Os C04 . . . 62.20(10) ?
C02 Os C05 . . . 61.94(11) ?
C03 Os C04 . . . 38.01(11) ?
C03 Os C05 . . . 62.22(10) ?
C04 Os C05 . . . 36.36(11) ?
Os P1 C111 . . . 121.56(8) ?
Os P1 C121 . . . 118.72(9) ?
Os P1 C1 . . . 108.41(9) ?
C111 P1 C121 . . . 99.77(14) ?
C111 P1 C1 . . . 103.33(13) ?
C121 P1 C1 . . . 102.58(12) ?
P1 C111 C112 . . . 123.7(2) ?
P1 C111 C116 . . . 118.8(2) ?
C112 C111 C116 . . . 117.4(3) ?
C111 C112 C113 . . . 121.2(3) ?
C111 C112 H112 . . . 119.0 ?
C113 C112 H112 . . . 119.9 ?
C112 C113 C114 . . . 120.2(3) ?
C112 C113 H113 . . . 119.9 ?
C114 C113 H113 . . . 119.9 ?
C113 C114 C115 . . . 119.6(4) ?
C113 C114 H114 . . . 121.1 ?
C115 C114 H114 . . . 119.3 ?
C114 C115 C116 . . . 119.9(3) ?
C114 C115 H115 . . . 119.4 ?
C116 C115 H115 . . . 120.6 ?
C111 C116 C115 . . . 121.6(3) ?
C111 C116 H116 . . . 119.5 ?
C115 C116 H116 . . . 118.9 ?
P1 C121 C122 . . . 119.4(2) ?
P1 C121 C126 . . . 121.6(2) ?
C122 C121 C126 . . . 118.9(3) ?
C121 C122 C123 . . . 121.9(3) ?
C121 C122 H122 . . . 118.8 ?
C123 C122 H122 . . . 119.2 ?
C122 C123 C124 . . . 119.6(4) ?
C122 C123 H123 . . . 119.8 ?
C124 C123 H123 . . . 120.5 ?
C123 C124 C125 . . . 120.5(4) ?
C123 C124 H124 . . . 119.6 ?
C125 C124 H124 . . . 119.9 ?
C124 C125 C126 . . . 121.1(4) ?
C124 C125 H125 . . . 117.6 ?
C126 C125 H125 . . . 121.3 ?
C121 C126 C125 . . . 117.9(3) ?
C121 C126 H126 . . . 121.1 ?
C125 C126 H126 . . . 120.9 ?
P1 C1 C2 . . . 109.50(17) ?
P1 C1 H1a . . . 109.34 ?
P1 C1 H1b . . . 110.0 ?
C2 C1 H1a . . . 109.1 ?
C2 C1 H1b . . . 110.4 ?
H1a C1 H1b . . . 108.5 ?
C1 C2 P2 . . . 110.46(15) ?
C1 C2 H2a . . . 109.1 ?
C1 C2 H2b . . . 110.2 ?
P2 C2 H2a . . . 109.24 ?
P2 C2 H2b . . . 109.6 ?
H2a C2 H2b . . . 108.2 ?
Os P2 C2 . . . 112.42(9) ?
Os P2 C211 . . . 120.42(8) ?
Os P2 C221 . . . 116.70(8) ?
C2 P2 C211 . . . 103.46(11) ?
C2 P2 C221 . . . 102.24(11) ?
C211 P2 C221 . . . 99.10(12) ?
P2 C211 C212 . . . 121.6(2) ?
P2 C211 C216 . . . 119.4(2) ?
C212 C211 C216 . . . 119.0(3) ?
C211 C212 C213 . . . 120.0(3) ?
C211 C212 H212 . . . 120.0 ?
C213 C212 H212 . . . 120.0 ?
C212 C213 C214 . . . 120.5(3) ?
C212 C213 H213 . . . 120.1 ?
C214 C213 H213 . . . 119.5 ?
C213 C214 C215 . . . 120.0(4) ?
C213 C214 H214 . . . 120.2 ?
C215 C214 H214 . . . 119.8 ?
C214 C215 C216 . . . 119.7(3) ?
C214 C215 H215 . . . 120.0 ?
C216 C215 H215 . . . 120.4 ?
C211 C216 C215 . . . 120.9(3) ?
C211 C216 H216 . . . 120.0 ?
C215 C216 H216 . . . 119.2 ?
P2 C221 C222 . . . 121.1(2) ?
P2 C221 C226 . . . 121.3(2) ?
C222 C221 C226 . . . 117.3(2) ?
C221 C222 C223 . . . 121.6(3) ?
C221 C222 H222 . . . 118.8 ?
C223 C222 H222 . . . 119.6 ?
C222 C223 C224 . . . 119.8(3) ?
C222 C223 H223 . . . 120.6 ?
C224 C223 H223 . . . 119.5 ?
C223 C224 C225 . . . 119.6(3) ?
C223 C224 H224 . . . 120.7 ?
C225 C224 H224 . . . 119.6 ?
C224 C225 C226 . . . 120.2(3) ?
C224 C225 H225 . . . 120.1 ?
C226 C225 H225 . . . 119.7 ?
C221 C226 C225 . . . 121.3(3) ?
C221 C226 H226 . . . 119.1 ?
C225 C226 H226 . . . 119.6 ?
Os C01 C011 . . . 133.93(17) ?
Os C01 C02 . . . 71.16(15) ?
Os C01 C05 . . . 72.40(16) ?
C011 C01 C02 . . . 126.2(3) ?
C011 C01 C05 . . . 124.7(3) ?
C02 C01 C05 . . . 107.2(2) ?
C01 C011 H011a . . . 109.2 ?
C01 C011 H011b . . . 107.6 ?
C01 C011 H011c . . . 111.5 ?
H011a C011 H011b . . . 107.9 ?
H011a C011 H011c . . . 112.4 ?
H011b C011 H011c . . . 108.1 ?
Os C02 C01 . . . 71.14(15) ?
Os C02 C021 . . . 131.29(17) ?
Os C02 C03 . . . 71.20(15) ?
C01 C02 C021 . . . 125.2(3) ?
C01 C02 C03 . . . 108.5(3) ?
C021 C02 C03 . . . 125.5(3) ?
C02 C021 H021a . . . 110.7 ?
C02 C021 H021b . . . 111.4 ?
C02 C021 H021c . . . 111.7 ?
H021a C021 H021b . . . 106.9 ?
H021a C021 H021c . . . 107.9 ?
H021b C021 H021c . . . 108.1 ?
Os C03 C02 . . . 71.70(14) ?
Os C03 C031 . . . 127.14(17) ?
Os C03 C04 . . . 71.83(14) ?
C02 C03 C031 . . . 127.6(3) ?
C02 C03 C04 . . . 107.2(2) ?
C031 C03 C04 . . . 124.8(3) ?
C03 C031 H031a . . . 110.2 ?
C03 C031 H031b . . . 109.9 ?
C03 C031 H031c . . . 110.1 ?
H031a C031 H031b . . . 108.9 ?
H031a C031 H031c . . . 109.2 ?
H031b C031 H031c . . . 108.4 ?
Os C04 C03 . . . 70.16(13) ?
Os C04 C041 . . . 127.4(2) ?
Os C04 C05 . . . 72.15(14) ?
C03 C04 C041 . . . 125.5(3) ?
C03 C04 C05 . . . 108.0(2) ?
C041 C04 C05 . . . 126.3(3) ?
C04 C041 H041a . . . 110.9 ?
C04 C041 H041b . . . 110.5 ?
C04 C041 H041c . . . 110.7 ?
H041a C041 H041b . . . 107.9 ?
H041a C041 H041c . . . 108.8 ?
H041b C041 H041c . . . 107.9 ?
Os C05 C01 . . . 70.52(15) ?
Os C05 C04 . . . 71.49(15) ?
Os C05 C051 . . . 129.42(18) ?
C01 C05 C04 . . . 109.1(3) ?
C01 C05 C051 . . . 125.4(3) ?
C04 C05 C051 . . . 125.2(3) ?
C05 C051 H051a . . . 107.1 ?
C05 C051 H051b . . . 109.1 ?
C05 C051 H051c . . . 111.9 ?
H051a C051 H051b . . . 107.5 ?
H051a C051 H051c . . . 110.5 ?
H051b C051 H051c . . . 110.5 ?

loop_
_geom_bond_atom_site_label_1
_geom_bond_atom_site_label_2
_geom_bond_site_symmetry_1
_geom_bond_site_symmetry_2
_geom_bond_distance
_geom_bond_publ_flag
Os Br . . 2.5818(4) ?
Os P1 . . 2.2870(6) ?
Os P2 . . 2.2780(7) ?
Os C01 . . 2.235(3) ?
Os C02 . . 2.235(3) ?
Os C03 . . 2.229(2) ?
Os C04 . . 2.251(2) ?
Os C05 . . 2.260(3) ?
P1 C111 . . 1.838(3) ?
P1 C121 . . 1.849(3) ?
P1 C1 . . 1.846(3) ?
C111 C112 . . 1.387(4) ?
C111 C116 . . 1.369(5) ?
C112 C113 . . 1.386(5) ?
C112 H112 . . .968 ?
C113 C114 . . 1.364(5) ?
C113 H113 . . .966 ?
C114 C115 . . 1.366(5) ?
C114 H114 . . .965 ?
C115 C116 . . 1.391(6) ?
C115 H115 . . .958 ?
C116 H116 . . .964 ?
C121 C122 . . 1.376(4) ?
C121 C126 . . 1.402(4) ?
C122 C123 . . 1.392(5) ?
C122 H122 . . .963 ?
C123 C124 . . 1.349(7) ?
C123 H123 . . .973 ?
C124 C125 . . 1.370(7) ?
C124 H124 . . .956 ?
C125 C126 . . 1.422(6) ?
C125 H125 . . .953 ?
C126 H126 . . .983 ?
C1 C2 . . 1.524(4) ?
C1 H1a . . .961 ?
C1 H1b . . .950 ?
C2 P2 . . 1.869(2) ?
C2 H2a . . .961 ?
C2 H2b . . .954 ?
P2 C211 . . 1.840(3) ?
P2 C221 . . 1.842(2) ?
C211 C212 . . 1.378(4) ?
C211 C216 . . 1.393(4) ?
C212 C213 . . 1.398(5) ?
C212 H212 . . .966 ?
C213 C214 . . 1.374(5) ?
C213 H213 . . .959 ?
C214 C215 . . 1.379(4) ?
C214 H214 . . .959 ?
C215 C216 . . 1.386(5) ?
C215 H215 . . .956 ?
C216 H216 . . .957 ?
C221 C222 . . 1.389(4) ?
C221 C226 . . 1.394(4) ?
C222 C223 . . 1.382(4) ?
C222 H222 . . .962 ?
C223 C224 . . 1.383(5) ?
C223 H223 . . .962 ?
C224 C225 . . 1.375(5) ?
C224 H224 . . .959 ?
C225 C226 . . 1.383(4) ?
C225 H225 . . .962 ?
C226 H226 . . .962 ?
C01 C011 . . 1.500(4) ?
C01 C02 . . 1.444(4) ?
C01 C05 . . 1.429(4) ?
C011 H011a . . .948 ?
C011 H011b . . .971 ?
C011 H011c . . .950 ?
C02 C021 . . 1.496(5) ?
C02 C03 . . 1.420(4) ?
C021 H021a . . .971 ?
C021 H021b . . .961 ?
C021 H021c . . .947 ?
C03 C031 . . 1.501(4) ?
C03 C04 . . 1.459(4) ?
C031 H031a . . .946 ?
C031 H031b . . .960 ?
C031 H031c . . .952 ?
C04 C041 . . 1.487(5) ?
C04 C05 . . 1.407(4) ?
C041 H041a . . .952 ?
C041 H041b . . .967 ?
C041 H041c . . .952 ?
C05 C051 . . 1.509(5) ?
C051 H051a . . .978 ?
C051 H051b . . .946 ?
C051 H051c . . .950 ?
